data_4118314
loop_
_publ_author_name
'Sven O. Sylvester'
'Jacqueline M. Cole'
'Paul G. Waddell'

_publ_section_title
;
 Photoconversion Bonding Mechanism in Ruthenium Sulfur Dioxide Linkage
 Photoisomers Revealed by in Situ Diffraction
;
_journal_name_full 'Journal of the American Chemical Society'
_journal_page_first 11860
_journal_page_last 11863
_journal_paper_doi 10.1021/ja303943q
_journal_volume 134
_journal_year 2012
_chemical_formula_moiety 'C5 H19 Cl2 N5 O3 Ru1 S1'
_chemical_formula_sum 'C5 H19 Cl2 N5 O3 Ru S'
_chemical_formula_weight 401.28
_chemical_name_systematic
;
 ?
;
_space_group_IT_number 62
_symmetry_cell_setting orthorhombic
_symmetry_space_group_name_Hall '-P 2n 2a'
_symmetry_space_group_name_H-M 'P m c n'
_atom_sites_solution_hydrogens geom
_atom_sites_solution_primary direct
_atom_sites_solution_secondary difmap
_audit_creation_date 2012-04-11T12:01:02-00:00
_audit_creation_method 'WinGX routine CIF_UPDATE'
_cell_angle_alpha 90
_cell_angle_beta 90
_cell_angle_gamma 90
_cell_formula_units_Z 4
_cell_length_a 7.059(4)
_cell_length_b 9.727(5)
_cell_length_c 21.300(11)
_cell_measurement_reflns_used 6077
_cell_measurement_temperature 140(2)
_cell_measurement_theta_max 33.1
_cell_measurement_theta_min 1.9
_cell_volume 1462.5(13)
_computing_cell_refinement
;
        CrystalClear-SM Expert 2.0 r4 (Rigaku, 2009)
;
_computing_data_collection
;
        CrystalClear-SM Expert 2.0 r4 (Rigaku, 2009)
;
_computing_data_reduction
;
        CrystalClear-SM Expert 2.0 r4 (Rigaku, 2009)
;
_computing_molecular_graphics 'Ortep-3 for Windows (Farrugia, 1997)'
_computing_publication_material 'WinGX publication routines (Farrugia, 1999)'
_computing_structure_refinement 'SHELXL-97 (Sheldrick, 2008)'
_diffrn_ambient_temperature 140(2)
_diffrn_detector_area_resol_mean 28.5714
_diffrn_measured_fraction_theta_full 0.981
_diffrn_measured_fraction_theta_max 0.883
_diffrn_measurement_device_type
;
        Rigaku Saturn724+ (2x2 bin mode)
;
_diffrn_measurement_method 'profile data from \w-scans'
_diffrn_radiation_monochromator graphite
_diffrn_radiation_type MoK\a
_diffrn_radiation_wavelength 0.71073
_diffrn_reflns_av_R_equivalents 0.0749
_diffrn_reflns_av_unetI/netI 0.0855
_diffrn_reflns_limit_h_max 7
_diffrn_reflns_limit_h_min -9
_diffrn_reflns_limit_k_max 14
_diffrn_reflns_limit_k_min -5
_diffrn_reflns_limit_l_max 31
_diffrn_reflns_limit_l_min -31
_diffrn_reflns_number 7379
_diffrn_reflns_theta_full 27.5
_diffrn_reflns_theta_max 33.2
_diffrn_reflns_theta_min 3.46
_diffrn_source 'Sealed Tube'
_exptl_absorpt_coefficient_mu 1.584
_exptl_absorpt_correction_T_max 1
_exptl_absorpt_correction_T_min 0.573
_exptl_absorpt_correction_type multi-scan
_exptl_crystal_colour Colorless
_exptl_crystal_density_diffrn 1.822
_exptl_crystal_description Prism
_exptl_crystal_F_000 808
_exptl_crystal_size_max 0.2
_exptl_crystal_size_mid 0.2
_exptl_crystal_size_min 0.2
_refine_diff_density_max 1.929
_refine_diff_density_min -2.644
_refine_diff_density_rms 0.231
_refine_ls_extinction_method none
_refine_ls_goodness_of_fit_ref 1.064
_refine_ls_hydrogen_treatment constr
_refine_ls_matrix_type full
_refine_ls_number_parameters 113
_refine_ls_number_reflns 2645
_refine_ls_number_restraints 6
_refine_ls_restrained_S_all 1.064
_refine_ls_R_factor_all 0.0854
_refine_ls_R_factor_gt 0.061
_refine_ls_shift/su_max 0.907
_refine_ls_shift/su_mean 0.041
_refine_ls_structure_factor_coef Fsqd
_refine_ls_weighting_details 'calc w=1/[\s^2^(Fo^2^)+(0.0837P)^2^+0.0000P] where P=(Fo^2^+2Fc^2^)/3'
_refine_ls_weighting_scheme calc
_refine_ls_wR_factor_ref 0.1821
_reflns_number_gt 1766
_reflns_number_total 2645
_reflns_threshold_expression >2\s(I)
_cod_data_source_file ja303943q_si_002_22.cif
_cod_data_source_block pyr-140k-run-1
_cod_original_cell_volume 1462.5(14)
_cod_database_code 4118314

loop_
_symmetry_equiv_pos_as_xyz
'x, y, z'
'-x+1/2, -y+1/2, z+1/2'
'x+1/2, -y, -z'
'-x, y+1/2, -z+1/2'
'-x, -y, -z'
'x-1/2, y-1/2, -z-1/2'
'-x-1/2, y, z'
'x, -y-1/2, z-1/2'

loop_
_atom_site_label
_atom_site_fract_x
_atom_site_fract_y
_atom_site_fract_z
_atom_site_U_iso_or_equiv
_atom_site_adp_type
_atom_site_calc_flag
_atom_site_refinement_flags
_atom_site_occupancy
_atom_site_disorder_assembly
_atom_site_disorder_group
_atom_site_type_symbol
Ru1 0.25 0.78236(5) 0.58472(2) 0.0375(2) Uani d S 1 . . Ru
Cl2 -0.25 0.78098(15) 0.47120(8) 0.0476(4) Uani d S 1 . . Cl
Cl1 -0.25 0.84050(15) 0.69742(7) 0.0420(4) Uani d S 1 . . Cl
C1 0.25 0.7127(5) 0.7238(3) 0.0378(13) Uani d S 1 . . C
H1 0.25 0.6208 0.7086 0.045 Uiso calc SR 1 A . H
O3 -0.25 0.6008(4) 0.3477(2) 0.0568(14) Uani d S 1 . . O
N2 0.4686(6) 0.9297(4) 0.57801(16) 0.0421(9) Uani d . 1 A . n
H2A 0.4174 1.0141 0.5706 0.063 Uiso calc R 1 . . H
H2B 0.5476 0.9069 0.5459 0.063 Uiso calc R 1 . . H
H2C 0.5351 0.9317 0.6146 0.063 Uiso calc R 1 . . H
N3 0.25 0.8150(5) 0.6816(2) 0.0339(10) Uani d S 1 A . n
N1 0.4731(7) 0.6402(4) 0.60139(18) 0.0494(10) Uani d . 1 A . n
H1A 0.5482 0.6721 0.6329 0.074 Uiso calc R 1 . . H
H1B 0.5432 0.6302 0.5658 0.074 Uiso calc R 1 . . H
H1C 0.4234 0.5574 0.6126 0.074 Uiso calc R 1 . . H
C2 0.25 0.7328(7) 0.7870(3) 0.0477(17) Uani d S 1 A . C
H2 0.25 0.6572 0.8153 0.057 Uiso calc SR 1 . . H
C3 0.25 0.8672(8) 0.8090(3) 0.063(2) Uani d S 1 . . C
H3 0.25 0.8851 0.8528 0.075 Uiso calc SR 1 A . H
C5 0.25 0.9448(6) 0.7044(3) 0.0448(15) Uani d S 1 . . C
H5 0.25 1.0193 0.6755 0.054 Uiso calc SR 1 A . H
C4 0.25 0.9732(7) 0.7671(3) 0.0532(17) Uani d S 1 A . C
H4 0.25 1.0657 0.7815 0.064 Uiso calc SR 1 . . H
S1 0.25 0.7323(3) 0.48824(16) 0.0335(11) Uiso d SPU 0.480(8) A 1 S
O1 0.25 0.5894(11) 0.4653(5) 0.033(2) Uiso d SP 0.480(8) A 1 O
O2 0.25 0.8360(9) 0.4391(4) 0.039(2) Uiso d SP 0.480(8) A 1 O
S1A 0.25 0.7139(16) 0.4474(8) 0.050(4) Uiso d SPU 0.124(7) A 2 S
O1A 0.25 0.822(9) 0.492(4) 0.045(5) Uiso d SPU 0.124(7) A 2 O
O2A 0.25 0.557(4) 0.4755(19) 0.031(7) Uiso d SPU 0.124(7) A 2 O
S1B 0.1717(8) 0.6639(6) 0.4869(2) 0.0336(14) Uiso d PU 0.197(4) . 3 S
O1B 0.25 0.811(3) 0.4843(10) 0.045(4) Uiso d SPU 0.395(8) . 3 O
O2B 0.165(2) 0.5693(16) 0.4690(7) 0.032(3) Uiso d PU 0.197(4) . 3 O

loop_
_atom_site_aniso_label
_atom_site_aniso_U_11
_atom_site_aniso_U_22
_atom_site_aniso_U_33
_atom_site_aniso_U_12
_atom_site_aniso_U_13
_atom_site_aniso_U_23
Ru1 0.0532(4) 0.0310(3) 0.0282(3) 0 0 0.00444(15)
Cl2 0.0728(13) 0.0355(7) 0.0345(7) 0 0 -0.0016(5)
Cl1 0.0550(10) 0.0358(7) 0.0352(7) 0 0 0.0020(5)
C1 0.048(4) 0.024(2) 0.042(3) 0 0 0.001(2)
O3 0.098(4) 0.031(2) 0.041(3) 0 0 -0.0020(18)
N2 0.052(2) 0.0354(18) 0.0386(19) 0.0002(17) -0.0011(16) 0.0073(13)
N3 0.041(3) 0.029(2) 0.031(2) 0 0 0.0017(17)
N1 0.063(3) 0.0408(19) 0.044(2) 0.009(2) 0.0124(19) 0.0016(16)
C2 0.065(5) 0.041(4) 0.037(3) 0 0 0.006(2)
C3 0.102(6) 0.053(4) 0.034(3) 0 0 -0.009(3)
C5 0.052(4) 0.030(3) 0.053(4) 0 0 -0.004(2)
C4 0.075(5) 0.037(3) 0.047(4) 0 0 -0.013(3)

loop_
_atom_type_symbol
_atom_type_description
_atom_type_scat_dispersion_real
_atom_type_scat_dispersion_imag
_atom_type_scat_source
C C 0.0033 0.0016 'International Tables Vol C Tables 4.2.6.8 and 6.1.1.4'
H H 0 0 'International Tables Vol C Tables 4.2.6.8 and 6.1.1.4'
Cl Cl 0.1484 0.1585 'International Tables Vol C Tables 4.2.6.8 and 6.1.1.4'
N N 0.0061 0.0033 'International Tables Vol C Tables 4.2.6.8 and 6.1.1.4'
O O 0.0106 0.006 'International Tables Vol C Tables 4.2.6.8 and 6.1.1.4'
Ru Ru -1.2594 0.8363 'International Tables Vol C Tables 4.2.6.8 and 6.1.1.4'
S S 0.1246 0.1234 'International Tables Vol C Tables 4.2.6.8 and 6.1.1.4'

loop_
_geom_angle_atom_site_label_1
_geom_angle_atom_site_label_2
_geom_angle_atom_site_label_3
_geom_angle
_geom_angle_site_symmetry_1
_geom_angle_site_symmetry_3
O1A Ru1 N3 160(2) . .
O1A Ru1 N2 78.6(16) . .
N3 Ru1 N2 87.92(13) . .
O1A Ru1 N2 78.6(16) . 7_655
N3 Ru1 N2 87.92(13) . 7_655
N2 Ru1 N2 93.9(2) . 7_655
O1A Ru1 S1 24(2) . .
N3 Ru1 S1 175.42(16) . .
N2 Ru1 S1 95.20(11) . .
N2 Ru1 S1 95.20(11) 7_655 .
O1A Ru1 N1 106.8(15) . 7_655
N3 Ru1 N1 86.20(14) . 7_655
N2 Ru1 N1 174.05(14) . 7_655
N2 Ru1 N1 84.91(18) 7_655 7_655
S1 Ru1 N1 90.72(12) . 7_655
O1A Ru1 N1 106.8(15) . .
N3 Ru1 N1 86.20(13) . .
N2 Ru1 N1 84.91(18) . .
N2 Ru1 N1 174.05(14) 7_655 .
S1 Ru1 N1 90.72(12) . .
N1 Ru1 N1 95.6(2) 7_655 .
O1A Ru1 O1B 4(3) . .
N3 Ru1 O1B 163.8(7) . .
N2 Ru1 O1B 81.1(5) . .
N2 Ru1 O1B 81.1(5) 7_655 .
S1 Ru1 O1B 20.7(7) . .
N1 Ru1 O1B 104.5(5) 7_655 .
N1 Ru1 O1B 104.5(5) . .
O1A Ru1 S1B 42(2) . .
N3 Ru1 S1B 156.09(17) . .
N2 Ru1 S1B 115.33(16) . .
N2 Ru1 S1B 95.56(16) 7_655 .
S1 Ru1 S1B 20.26(13) . .
N1 Ru1 S1B 70.62(17) 7_655 .
N1 Ru1 S1B 90.20(17) . .
O1B Ru1 S1B 38.3(7) . .
O1A Ru1 S1B 42(2) . 7_655
N3 Ru1 S1B 156.09(17) . 7_655
N2 Ru1 S1B 95.56(16) . 7_655
N2 Ru1 S1B 115.33(16) 7_655 7_655
S1 Ru1 S1B 20.26(13) . 7_655
N1 Ru1 S1B 90.20(17) 7_655 7_655
N1 Ru1 S1B 70.62(17) . 7_655
O1B Ru1 S1B 38.3(7) . 7_655
S1B Ru1 S1B 26.2(3) . 7_655
N3 C1 C2 123.8(5) . .
N3 C1 H1 118.1 . .
C2 C1 H1 118.1 . .
Ru1 N2 H2A 109.5 . .
Ru1 N2 H2B 109.5 . .
H2A N2 H2B 109.5 . .
Ru1 N2 H2C 109.5 . .
H2A N2 H2C 109.5 . .
H2B N2 H2C 109.5 . .
C1 N3 C5 116.9(5) . .
C1 N3 Ru1 123.3(4) . .
C5 N3 Ru1 119.7(4) . .
Ru1 N1 H1A 109.5 . .
Ru1 N1 H1B 109.5 . .
H1A N1 H1B 109.5 . .
Ru1 N1 H1C 109.5 . .
H1A N1 H1C 109.5 . .
H1B N1 H1C 109.5 . .
C1 C2 C3 118.0(6) . .
C1 C2 H2 121 . .
C3 C2 H2 121 . .
C4 C3 C2 119.5(6) . .
C4 C3 H3 120.3 . .
C2 C3 H3 120.3 . .
N3 C5 C4 122.7(6) . .
N3 C5 H5 118.7 . .
C4 C5 H5 118.7 . .
C3 C4 C5 119.2(6) . .
C3 C4 H4 120.4 . .
C5 C4 H4 120.4 . .
O2 S1 O1 114.5(6) . .
O2 S1 Ru1 122.8(4) . .
O1 S1 Ru1 122.7(4) . .
O1A S1A O2A 116(4) . .
S1A O1A Ru1 121(5) . .
O2B S1B S1B 92.7(10) . 7_655
O2B S1B O2B 51.9(14) . 7_655
S1B S1B O2B 40.8(6) 7_655 7_655
O2B S1B O1B 149.7(12) . .
S1B S1B O1B 68.9(4) 7_655 .
O2B S1B O1B 106.3(8) 7_655 .
O2B S1B Ru1 140.4(10) . .
S1B S1B Ru1 76.92(13) 7_655 .
O2B S1B Ru1 109.1(6) 7_655 .
O1B S1B Ru1 60.7(9) . .
S1B O1B S1B 42.2(8) 7_655 .
S1B O1B Ru1 81.0(10) 7_655 .
S1B O1B Ru1 81.0(10) . .
S1B O2B O2B 87.3(10) . 7_655
S1B O2B S1B 46.5(8) . 7_655
O2B O2B S1B 40.8(6) 7_655 7_655

loop_
_geom_bond_atom_site_label_1
_geom_bond_atom_site_label_2
_geom_bond_site_symmetry_2
_geom_bond_distance
Ru1 O1A . 2.00(8)
Ru1 N3 . 2.088(5)
Ru1 N2 . 2.111(4)
Ru1 N2 7_655 2.111(4)
Ru1 S1 . 2.112(4)
Ru1 N1 7_655 2.126(4)
Ru1 N1 . 2.126(4)
Ru1 O1B . 2.16(2)
Ru1 S1B . 2.444(5)
Ru1 S1B 7_655 2.444(5)
C1 N3 . 1.341(7)
C1 C2 . 1.361(9)
C1 H1 . 0.95
N2 H2A . 0.91
N2 H2B . 0.91
N2 H2C . 0.91
N3 C5 . 1.353(7)
N1 H1A . 0.91
N1 H1B . 0.91
N1 H1C . 0.91
C2 C3 . 1.388(9)
C2 H2 . 0.95
C3 C4 . 1.363(10)
C3 H3 . 0.95
C5 C4 . 1.366(9)
C5 H5 . 0.95
C4 H4 . 0.95
S1 O2 . 1.454(10)
S1 O1 . 1.474(11)
S1A O1A . 1.42(8)
S1A O2A . 1.64(4)
S1B O2B . 0.997(16)
S1B S1B 7_655 1.106(11)
S1B O2B 7_655 1.523(16)
S1B O1B . 1.53(3)
O1B S1B 7_655 1.53(3)
O2B O2B 7_655 1.20(3)
O2B S1B 7_655 1.523(16)

loop_
_geom_torsion_atom_site_label_1
_geom_torsion_atom_site_label_2
_geom_torsion_atom_site_label_3
_geom_torsion_atom_site_label_4
_geom_torsion
_geom_torsion_site_symmetry_1
_geom_torsion_site_symmetry_4
C2 C1 N3 C5 0.000(4) . .
C2 C1 N3 Ru1 180.000(3) . .
O1A Ru1 N3 C1 180.000(3) . .
N2 Ru1 N3 C1 -132.99(11) . .
N2 Ru1 N3 C1 132.99(11) 7_655 .
S1 Ru1 N3 C1 0.000(15) . .
N1 Ru1 N3 C1 47.95(12) 7_655 .
N1 Ru1 N3 C1 -47.95(12) . .
O1B Ru1 N3 C1 180.000(4) . .
S1B Ru1 N3 C1 33.9(3) . .
S1B Ru1 N3 C1 -33.9(3) 7_655 .
O1A Ru1 N3 C5 0.000(5) . .
N2 Ru1 N3 C5 47.01(11) . .
N2 Ru1 N3 C5 -47.01(11) 7_655 .
S1 Ru1 N3 C5 180.000(14) . .
N1 Ru1 N3 C5 -132.05(12) 7_655 .
N1 Ru1 N3 C5 132.05(12) . .
O1B Ru1 N3 C5 0.000(5) . .
S1B Ru1 N3 C5 -146.1(3) . .
S1B Ru1 N3 C5 146.1(3) 7_655 .
N3 C1 C2 C3 0.000(5) . .
C1 C2 C3 C4 0.000(5) . .
C1 N3 C5 C4 0.000(5) . .
Ru1 N3 C5 C4 180.000(3) . .
C2 C3 C4 C5 0.000(5) . .
N3 C5 C4 C3 0.000(6) . .
O1A Ru1 S1 O2 0.000(3) . .
N3 Ru1 S1 O2 180.000(8) . .
N2 Ru1 S1 O2 -47.23(11) . .
N2 Ru1 S1 O2 47.23(11) 7_655 .
N1 Ru1 S1 O2 132.18(12) 7_655 .
N1 Ru1 S1 O2 -132.18(12) . .
O1B Ru1 S1 O2 0.000(3) . .
S1B Ru1 S1 O2 139.2(4) . .
S1B Ru1 S1 O2 -139.2(4) 7_655 .
O1A Ru1 S1 O1 180.000(3) . .
N3 Ru1 S1 O1 0.000(9) . .
N2 Ru1 S1 O1 132.77(11) . .
N2 Ru1 S1 O1 -132.77(11) 7_655 .
N1 Ru1 S1 O1 -47.82(12) 7_655 .
N1 Ru1 S1 O1 47.82(12) . .
O1B Ru1 S1 O1 180.000(4) . .
S1B Ru1 S1 O1 -40.8(4) . .
S1B Ru1 S1 O1 40.8(4) 7_655 .
O2A S1A O1A Ru1 0.00(2) . .
N3 Ru1 O1A S1A 180.00(3) . .
N2 Ru1 O1A S1A 131.8(4) . .
N2 Ru1 O1A S1A -131.8(4) 7_655 .
S1 Ru1 O1A S1A 0.00(2) . .
N1 Ru1 O1A S1A -50.7(6) 7_655 .
N1 Ru1 O1A S1A 50.7(6) . .
O1B Ru1 O1A S1A 0.0(3) . .
S1B Ru1 O1A S1A -19.8(9) . .
S1B Ru1 O1A S1A 19.8(9) 7_655 .
O1A Ru1 S1B O2B 153(2) . .
N3 Ru1 S1B O2B -43.5(17) . .
N2 Ru1 S1B O2B 122.0(15) . .
N2 Ru1 S1B O2B -140.9(16) 7_655 .
S1 Ru1 S1B O2B 129.1(17) . .
N1 Ru1 S1B O2B -58.3(16) 7_655 .
N1 Ru1 S1B O2B 37.6(16) . .
O1B Ru1 S1B O2B 151.0(17) . .
S1B Ru1 S1B O2B 78.1(16) 7_655 .
O1A Ru1 S1B S1B 75.0(12) . 7_655
N3 Ru1 S1B S1B -121.6(3) . 7_655
N2 Ru1 S1B S1B 43.92(13) . 7_655
N2 Ru1 S1B S1B 140.96(11) 7_655 7_655
S1 Ru1 S1B S1B 51.0(4) . 7_655
N1 Ru1 S1B S1B -136.44(13) 7_655 7_655
N1 Ru1 S1B S1B -40.55(12) . 7_655
O1B Ru1 S1B S1B 72.9(4) . 7_655
O1A Ru1 S1B O2B 100.5(14) . 7_655
N3 Ru1 S1B O2B -96.0(7) . 7_655
N2 Ru1 S1B O2B 69.5(7) . 7_655
N2 Ru1 S1B O2B 166.5(7) 7_655 7_655
S1 Ru1 S1B O2B 76.6(8) . 7_655
N1 Ru1 S1B O2B -110.9(7) 7_655 7_655
N1 Ru1 S1B O2B -15.0(7) . 7_655
O1B Ru1 S1B O2B 98.5(8) . 7_655
S1B Ru1 S1B O2B 25.6(7) 7_655 7_655
O1A Ru1 S1B O1B 2.0(16) . .
N3 Ru1 S1B O1B 165.5(5) . .
N2 Ru1 S1B O1B -29.0(5) . .
N2 Ru1 S1B O1B 68.0(5) 7_655 .
S1 Ru1 S1B O1B -21.9(5) . .
N1 Ru1 S1B O1B 150.6(5) 7_655 .
N1 Ru1 S1B O1B -113.5(5) . .
S1B Ru1 S1B O1B -72.9(4) 7_655 .
O2B S1B O1B S1B -56(2) . 7_655
O2B S1B O1B S1B -16.6(9) 7_655 7_655
Ru1 S1B O1B S1B 86.5(4) . 7_655
O2B S1B O1B Ru1 -142(2) . .
S1B S1B O1B Ru1 -86.5(4) 7_655 .
O2B S1B O1B Ru1 -103.0(7) 7_655 .
O1A Ru1 O1B S1B 158.6(4) . 7_655
N3 Ru1 O1B S1B 158.6(4) . 7_655
N2 Ru1 O1B S1B 110.9(3) . 7_655
N2 Ru1 O1B S1B -153.7(5) 7_655 7_655
S1 Ru1 O1B S1B -21.4(4) . 7_655
N1 Ru1 O1B S1B -71.3(3) 7_655 7_655
N1 Ru1 O1B S1B 28.5(5) . 7_655
S1B Ru1 O1B S1B -42.8(8) . 7_655
O1A Ru1 O1B S1B -158.6(4) . .
N3 Ru1 O1B S1B -158.6(4) . .
N2 Ru1 O1B S1B 153.7(5) . .
N2 Ru1 O1B S1B -110.9(3) 7_655 .
S1 Ru1 O1B S1B 21.4(4) . .
N1 Ru1 O1B S1B -28.5(5) 7_655 .
N1 Ru1 O1B S1B 71.3(3) . .
S1B Ru1 O1B S1B 42.8(8) 7_655 .
S1B S1B O2B O2B 0.000(2) 7_655 7_655
O1B S1B O2B O2B 51(2) . 7_655
Ru1 S1B O2B O2B -72.6(12) . 7_655
O2B S1B O2B S1B 0.000(4) 7_655 7_655
O1B S1B O2B S1B 51(2) . 7_655
Ru1 S1B O2B S1B -72.6(12) . 7_655
